data_7200866
loop_
_publ_author_name
'Kaiser, Carlos R.'
'Pais, Karla C.'
'de Souza, Marcus V. N.'
'Wardell, James L.'
'Wardell, Solange M. S. V.'
'Tiekink, Edward R. T.'

_publ_section_title
;
 Assessing the persistence of the N--H&#x22EF;N hydrogen bonding leading
 to supramolecular chains in molecules related to the anti-malarial drug,
 chloroquine
;
_journal_coden_ASTM CRECF4
_journal_issue 6
_journal_name_full CrystEngComm
_journal_page_first 1133
_journal_page_last 1140
_journal_paper_doi 10.1039/b823058g
_journal_volume 11
_journal_year 2009
_chemical_formula_moiety 'C10 H9 Cl N2'
_chemical_formula_sum 'C10 H9 Cl N2'
_chemical_formula_weight 192.64
_space_group_IT_number 14
_symmetry_cell_setting monoclinic
_symmetry_space_group_name_Hall '-P 2ybc'
_symmetry_space_group_name_H-M 'P 1 21/c 1'
_atom_sites_solution_hydrogens geom
_atom_sites_solution_primary direct
_atom_sites_solution_secondary difmap
_audit_creation_method SHELXL-97
_cell_angle_alpha 90
_cell_angle_beta 99.967(7)
_cell_angle_gamma 90
_cell_formula_units_Z 4
_cell_length_a 4.6812(9)
_cell_length_b 14.097(4)
_cell_length_c 13.296(3)
_cell_measurement_reflns_used 699
_cell_measurement_temperature 98(2)
_cell_measurement_theta_max 30.3
_cell_measurement_theta_min 4.3
_cell_volume 864.2(4)
_computing_cell_refinement CrystalClear
_computing_data_collection 'CrystalClear (Rigaku, 2005)'
_computing_data_reduction CrystalClear
_computing_molecular_graphics 'ORTEPII (Johnson, 1976) & DIAMOND (Crystal Impact, 2006)'
_computing_publication_material SHELXL97
_computing_structure_refinement 'SHELXL97 (Sheldrick, 1997)'
_computing_structure_solution 'SHELXS97 (Sheldrick, 1997)'
_diffrn_ambient_temperature 98(2)
_diffrn_measured_fraction_theta_full 0.998
_diffrn_measured_fraction_theta_max 0.998
_diffrn_measurement_device_type AFC12\K/SATURN724
_diffrn_measurement_method \w
_diffrn_radiation_monochromator graphite
_diffrn_radiation_source 'fine-focus sealed tube'
_diffrn_radiation_type MoK\a
_diffrn_radiation_wavelength 0.71070
_diffrn_reflns_av_R_equivalents 0.019
_diffrn_reflns_av_sigmaI/netI 0.012
_diffrn_reflns_limit_h_max 5
_diffrn_reflns_limit_h_min -5
_diffrn_reflns_limit_k_max 16
_diffrn_reflns_limit_k_min -17
_diffrn_reflns_limit_l_max 16
_diffrn_reflns_limit_l_min -16
_diffrn_reflns_number 8722
_diffrn_reflns_theta_full 26.5
_diffrn_reflns_theta_max 26.5
_diffrn_reflns_theta_min 2.1
_diffrn_standards_decay_% '< 1'
_diffrn_standards_interval_count 0
_diffrn_standards_number 0
_exptl_absorpt_coefficient_mu 0.388
_exptl_absorpt_correction_T_max 1
_exptl_absorpt_correction_T_min 0.888
_exptl_absorpt_correction_type multi-scan
_exptl_absorpt_process_details 'ABSCOR (Higashi, 1995)'
_exptl_crystal_colour colourless
_exptl_crystal_density_diffrn 1.481
_exptl_crystal_density_method 'not measured'
_exptl_crystal_description prism
_exptl_crystal_F_000 400
_exptl_crystal_size_max 0.40
_exptl_crystal_size_mid 0.12
_exptl_crystal_size_min 0.12
_refine_diff_density_max 0.31
_refine_diff_density_min -0.22
_refine_diff_density_rms 0.048
_refine_ls_extinction_method none
_refine_ls_goodness_of_fit_ref 1.07
_refine_ls_hydrogen_treatment constr
_refine_ls_matrix_type full
_refine_ls_number_parameters 122
_refine_ls_number_reflns 1790
_refine_ls_number_restraints 1
_refine_ls_restrained_S_all 1.07
_refine_ls_R_factor_all 0.030
_refine_ls_R_factor_gt 0.029
_refine_ls_shift/su_max <0.001
_refine_ls_shift/su_mean 0.000
_refine_ls_structure_factor_coef Fsqd
_refine_ls_weighting_details 'calc w=1/[\s^2^(Fo^2^)+(0.0422P)^2^+0.4506P] where P=(Fo^2^+2Fc^2^)/3'
_refine_ls_weighting_scheme calc
_refine_ls_wR_factor_gt 0.079
_refine_ls_wR_factor_ref 0.080
_reflns_number_gt 1756
_reflns_number_total 1790
_reflns_threshold_expression I>2\s(I)
_cod_data_source_file B823058G.txt
_cod_data_source_block Me
_cod_depositor_comments
;
 Replaced the incorrect bibliographical reference to the original
 publication with a proper one.
 
 Antanas Vaitkus,
 2019-09-17 
;
_cod_original_sg_symbol_Hall '-P 2ybc '
_cod_original_sg_symbol_H-M 'P 21/c'
_cod_database_code 7200866

loop_
_symmetry_equiv_pos_as_xyz
'x, y, z'
'-x, y+1/2, -z+1/2'
'-x, -y, -z'
'x, -y-1/2, z-1/2'

loop_
_atom_site_label
_atom_site_type_symbol
_atom_site_fract_x
_atom_site_fract_y
_atom_site_fract_z
_atom_site_U_iso_or_equiv
_atom_site_adp_type
_atom_site_occupancy
_atom_site_symmetry_multiplicity
_atom_site_calc_flag
_atom_site_refinement_flags
_atom_site_disorder_assembly
_atom_site_disorder_group
Cl1 Cl -0.26339(7) 0.00704(2) 0.16963(2) 0.01912(12) Uani 1 1 d . . .
N1 N 0.4746(2) 0.26600(8) 0.27981(8) 0.0168(2) Uani 1 1 d . . .
N2 N 0.5480(2) 0.33684(8) -0.02331(8) 0.0160(2) Uani 1 1 d D . .
H2N H 0.4955 0.2958 -0.0729 0.019 Uiso 1 1 d D . .
C1 C 0.6483(3) 0.33382(9) 0.25677(9) 0.0172(3) Uani 1 1 d . . .
H1 H 0.7596 0.3672 0.3122 0.021 Uiso 1 1 calc R . .
C2 C 0.6826(3) 0.36077(9) 0.15840(9) 0.0166(3) Uani 1 1 d . . .
H2 H 0.8106 0.4110 0.1491 0.020 Uiso 1 1 calc R . .
C3 C 0.5285(3) 0.31360(8) 0.07426(9) 0.0141(3) Uani 1 1 d . . .
C4 C 0.3342(3) 0.23931(8) 0.09471(9) 0.0138(2) Uani 1 1 d . . .
C5 C 0.1584(3) 0.18721(9) 0.01650(9) 0.0160(3) Uani 1 1 d . . .
H5 H 0.1684 0.2005 -0.0529 0.019 Uiso 1 1 calc R . .
C6 C -0.0266(3) 0.11784(9) 0.03904(9) 0.0169(3) Uani 1 1 d . . .
H6 H -0.1461 0.0839 -0.0140 0.020 Uiso 1 1 calc R . .
C7 C -0.0360(3) 0.09789(9) 0.14211(10) 0.0159(3) Uani 1 1 d . . .
C8 C 0.1290(3) 0.14623(9) 0.22017(9) 0.0161(3) Uani 1 1 d . . .
H8 H 0.1177 0.1312 0.2890 0.019 Uiso 1 1 calc R . .
C9 C 0.3172(3) 0.21895(9) 0.19809(9) 0.0147(3) Uani 1 1 d . . .
C10 C 0.7517(3) 0.40802(9) -0.04607(10) 0.0181(3) Uani 1 1 d . . .
H10A H 0.7147 0.4681 -0.0136 0.027 Uiso 1 1 calc R . .
H10B H 0.7277 0.4170 -0.1202 0.027 Uiso 1 1 calc R . .
H10C H 0.9501 0.3870 -0.0198 0.027 Uiso 1 1 calc R . .

loop_
_atom_site_aniso_label
_atom_site_aniso_U_11
_atom_site_aniso_U_22
_atom_site_aniso_U_33
_atom_site_aniso_U_23
_atom_site_aniso_U_13
_atom_site_aniso_U_12
Cl1 0.0197(2) 0.01813(18) 0.02085(19) 0.00144(11) 0.00710(13) -0.00236(11)
N1 0.0192(5) 0.0196(5) 0.0117(5) -0.0006(4) 0.0024(4) 0.0019(4)
N2 0.0180(5) 0.0170(5) 0.0132(5) -0.0004(4) 0.0037(4) -0.0023(4)
C1 0.0183(6) 0.0191(6) 0.0138(6) -0.0033(5) 0.0010(5) 0.0018(5)
C2 0.0171(6) 0.0164(6) 0.0166(6) -0.0009(5) 0.0035(5) -0.0002(5)
C3 0.0135(6) 0.0149(6) 0.0143(6) 0.0008(4) 0.0034(4) 0.0041(4)
C4 0.0133(6) 0.0149(6) 0.0134(6) 0.0002(4) 0.0029(4) 0.0028(4)
C5 0.0188(6) 0.0180(6) 0.0113(5) 0.0008(4) 0.0031(4) 0.0017(5)
C6 0.0181(6) 0.0173(6) 0.0148(6) -0.0018(5) 0.0012(5) -0.0002(5)
C7 0.0153(6) 0.0145(6) 0.0188(6) 0.0023(5) 0.0058(5) 0.0019(4)
C8 0.0176(6) 0.0182(6) 0.0135(6) 0.0025(5) 0.0054(5) 0.0038(5)
C9 0.0150(6) 0.0163(6) 0.0130(5) 0.0002(4) 0.0030(4) 0.0047(5)
C10 0.0175(6) 0.0191(6) 0.0186(6) 0.0023(5) 0.0058(5) -0.0008(5)

loop_
_atom_type_symbol
_atom_type_description
_atom_type_scat_dispersion_real
_atom_type_scat_dispersion_imag
_atom_type_scat_source
C C 0.0033 0.0016 'International Tables Vol C Tables 4.2.6.8 and 6.1.1.4'
H H 0.0000 0.0000 'International Tables Vol C Tables 4.2.6.8 and 6.1.1.4'
Cl Cl 0.1484 0.1585 'International Tables Vol C Tables 4.2.6.8 and 6.1.1.4'
N N 0.0061 0.0033 'International Tables Vol C Tables 4.2.6.8 and 6.1.1.4'

loop_
_geom_angle_atom_site_label_1
_geom_angle_atom_site_label_2
_geom_angle_atom_site_label_3
_geom_angle
_geom_angle_site_symmetry_1
_geom_angle_site_symmetry_3
_geom_angle_publ_flag
C1 N1 C9 115.61(11) . . ?
C3 N2 C10 121.45(10) . . ?
C3 N2 H2N 120.2 . . ?
C10 N2 H2N 114.0 . . ?
N1 C1 C2 125.96(12) . . ?
N1 C1 H1 117.0 . . ?
C2 C1 H1 117.0 . . ?
C3 C2 C1 119.66(12) . . ?
C3 C2 H2 120.2 . . ?
C1 C2 H2 120.2 . . ?
N2 C3 C2 122.84(12) . . ?
N2 C3 C4 120.29(11) . . ?
C2 C3 C4 116.84(11) . . ?
C5 C4 C9 118.91(11) . . ?
C5 C4 C3 122.94(11) . . ?
C9 C4 C3 118.15(11) . . ?
C6 C5 C4 121.19(11) . . ?
C6 C5 H5 119.4 . . ?
C4 C5 H5 119.4 . . ?
C5 C6 C7 118.82(11) . . ?
C5 C6 H6 120.6 . . ?
C7 C6 H6 120.6 . . ?
C8 C7 C6 122.15(12) . . ?
C8 C7 Cl1 119.54(10) . . ?
C6 C7 Cl1 118.30(10) . . ?
C7 C8 C9 119.66(11) . . ?
C7 C8 H8 120.2 . . ?
C9 C8 H8 120.2 . . ?
N1 C9 C8 116.98(11) . . ?
N1 C9 C4 123.78(11) . . ?
C8 C9 C4 119.25(11) . . ?
N2 C10 H10A 109.5 . . ?
N2 C10 H10B 109.5 . . ?
H10A C10 H10B 109.5 . . ?
N2 C10 H10C 109.5 . . ?
H10A C10 H10C 109.5 . . ?
H10B C10 H10C 109.5 . . ?

loop_
_geom_bond_atom_site_label_1
_geom_bond_atom_site_label_2
_geom_bond_distance
_geom_bond_site_symmetry_2
_geom_bond_publ_flag
Cl1 C7 1.7443(13) . ?
N1 C1 1.3249(17) . ?
N1 C9 1.3734(16) . ?
N2 C3 1.3564(16) . ?
N2 C10 1.4515(16) . ?
N2 H2N 0.8799 . ?
C1 C2 1.3977(17) . ?
C1 H1 0.9500 . ?
C2 C3 1.3910(18) . ?
C2 H2 0.9500 . ?
C3 C4 1.4433(17) . ?
C4 C5 1.4150(17) . ?
C4 C9 1.4198(17) . ?
C5 C6 1.3731(18) . ?
C5 H5 0.9500 . ?
C6 C7 1.4071(17) . ?
C6 H6 0.9500 . ?
C7 C8 1.3640(18) . ?
C8 C9 1.4152(18) . ?
C8 H8 0.9500 . ?
C10 H10A 0.9800 . ?
C10 H10B 0.9800 . ?
C10 H10C 0.9800 . ?

loop_
_geom_torsion_atom_site_label_1
_geom_torsion_atom_site_label_2
_geom_torsion_atom_site_label_3
_geom_torsion_atom_site_label_4
_geom_torsion
_geom_torsion_site_symmetry_1
_geom_torsion_site_symmetry_2
_geom_torsion_site_symmetry_3
_geom_torsion_site_symmetry_4
_geom_torsion_publ_flag
C9 N1 C1 C2 0.17(18) . . . . ?
N1 C1 C2 C3 -0.9(2) . . . . ?
C10 N2 C3 C2 5.26(18) . . . . ?
C10 N2 C3 C4 -176.96(10) . . . . ?
C1 C2 C3 N2 179.04(11) . . . . ?
C1 C2 C3 C4 1.19(17) . . . . ?
N2 C3 C4 C5 0.37(18) . . . . ?
C2 C3 C4 C5 178.28(12) . . . . ?
N2 C3 C4 C9 -178.73(11) . . . . ?
C2 C3 C4 C9 -0.83(17) . . . . ?
C9 C4 C5 C6 -0.05(18) . . . . ?
C3 C4 C5 C6 -179.15(11) . . . . ?
C4 C5 C6 C7 -1.00(18) . . . . ?
C5 C6 C7 C8 1.09(19) . . . . ?
C5 C6 C7 Cl1 -177.99(9) . . . . ?
C6 C7 C8 C9 -0.08(19) . . . . ?
Cl1 C7 C8 C9 178.99(9) . . . . ?
C1 N1 C9 C8 -179.85(11) . . . . ?
C1 N1 C9 C4 0.22(17) . . . . ?
C7 C8 C9 N1 179.07(11) . . . . ?
C7 C8 C9 C4 -0.99(18) . . . . ?
C5 C4 C9 N1 -179.01(11) . . . . ?
C3 C4 C9 N1 0.13(18) . . . . ?
C5 C4 C9 C8 1.05(17) . . . . ?
C3 C4 C9 C8 -179.80(10) . . . . ?

loop_
_cod_related_entry_id
_cod_related_entry_database
_cod_related_entry_code
1 ChemSpider 9868789
